data_7006625
loop_
_publ_author_name
'Krummenacher, Ivo'
'R\"uegger, Heinz'
'Breher, Frank'

_publ_section_title
;
 Coinage metal complexes of tris(pyrazolyl)methanide [C(3,5-Me2pz)3]-:
 kappa3-coordination vs. backbone functionalisation.
;
_journal_issue 8
_journal_name_full 'Dalton transactions (Cambridge, England : 2003)'
_journal_page_first 1073
_journal_page_last 1081
_journal_paper_doi 10.1039/b512309g
_journal_year 2006
_chemical_formula_moiety 'C34 H36 Au N6 P'
_chemical_formula_sum 'C34 H36 Au N6 P'
_chemical_formula_weight 756.62
_chemical_name_systematic ' ?'
_space_group_IT_number 2
_symmetry_cell_setting triclinic
_symmetry_space_group_name_Hall '-P 1'
_symmetry_space_group_name_H-M 'P -1'
_atom_sites_solution_hydrogens geom
_atom_sites_solution_primary direct
_atom_sites_solution_secondary difmap
_cell_angle_alpha 74.0390(10)
_cell_angle_beta 80.5070(10)
_cell_angle_gamma 69.7070(10)
_cell_formula_units_Z 2
_cell_length_a 9.0963(5)
_cell_length_b 11.8099(7)
_cell_length_c 16.4408(9)
_cell_measurement_temperature 200(2)
_cell_volume 1587.95(16)
_computing_cell_refinement 'Bruker SMART'
_computing_data_collection 'Bruker SMART'
_computing_data_reduction 'Bruker SAINT'
_computing_molecular_graphics 'Ortep32 for Windows'
_computing_publication_material 'Bruker SHELXTL'
_computing_structure_refinement 'Bruker SHELXTL'
_computing_structure_solution 'Bruker SHELXTL'
_diffrn_ambient_temperature 200(2)
_diffrn_measured_fraction_theta_full 0.979
_diffrn_measured_fraction_theta_max 0.979
_diffrn_measurement_device_type 'Bruker Apex with CCD'
_diffrn_measurement_method 'phi and omega scans'
_diffrn_radiation_monochromator graphite
_diffrn_radiation_source 'fine-focus sealed tube'
_diffrn_radiation_type MoK\a
_diffrn_radiation_wavelength 0.71073
_diffrn_reflns_av_R_equivalents 0.0341
_diffrn_reflns_av_sigmaI/netI 0.0524
_diffrn_reflns_limit_h_max 12
_diffrn_reflns_limit_h_min -12
_diffrn_reflns_limit_k_max 15
_diffrn_reflns_limit_k_min -15
_diffrn_reflns_limit_l_max 21
_diffrn_reflns_limit_l_min -21
_diffrn_reflns_number 16147
_diffrn_reflns_theta_full 28.28
_diffrn_reflns_theta_max 28.28
_diffrn_reflns_theta_min 1.29
_exptl_absorpt_coefficient_mu 4.716
_exptl_absorpt_correction_T_max 0.5581
_exptl_absorpt_correction_T_min 0.4375
_exptl_absorpt_correction_type empirical
_exptl_absorpt_process_details 'Blessing, 1995'
_exptl_crystal_colour 'pale yellow'
_exptl_crystal_density_diffrn 1.582
_exptl_crystal_density_method 'not measured'
_exptl_crystal_description 'irregular shaped crystal'
_exptl_crystal_F_000 752
_exptl_crystal_size_max 0.21
_exptl_crystal_size_mid 0.16
_exptl_crystal_size_min 0.14
_refine_diff_density_max 2.555
_refine_diff_density_min -0.824
_refine_diff_density_rms 0.161
_refine_ls_extinction_method none
_refine_ls_goodness_of_fit_ref 1.109
_refine_ls_hydrogen_treatment undef
_refine_ls_matrix_type full
_refine_ls_number_parameters 385
_refine_ls_number_reflns 7717
_refine_ls_number_restraints 0
_refine_ls_restrained_S_all 1.109
_refine_ls_R_factor_all 0.0471
_refine_ls_R_factor_gt 0.0424
_refine_ls_shift/su_max 0.003
_refine_ls_shift/su_mean 0.000
_refine_ls_structure_factor_coef Fsqd
_refine_ls_weighting_details 'calc w=1/[\s^2^(Fo^2^)+(0.0470P)^2^+0.0000P] where P=(Fo^2^+2Fc^2^)/3'
_refine_ls_weighting_scheme calc
_refine_ls_wR_factor_gt 0.0928
_refine_ls_wR_factor_ref 0.0951
_reflns_number_gt 7120
_reflns_number_total 7717
_reflns_threshold_expression >2sigma(I)
_cod_data_source_file b512309g.txt
_cod_data_source_block Ph3PAuC(Mepz)3
_cod_original_sg_symbol_Hall -P1
_cod_original_sg_symbol_H-M P-1
_cod_database_code 7006625

loop_
_symmetry_equiv_pos_as_xyz
'x, y, z'
'-x, -y, -z'

loop_
_atom_site_label
_atom_site_type_symbol
_atom_site_fract_x
_atom_site_fract_y
_atom_site_fract_z
_atom_site_U_iso_or_equiv
_atom_site_adp_type
_atom_site_occupancy
_atom_site_symmetry_multiplicity
_atom_site_calc_flag
_atom_site_refinement_flags
_atom_site_disorder_assembly
_atom_site_disorder_group
Au1 Au 0.48223(2) 0.191903(15) 0.242659(11) 0.02365(7) Uani 1 1 d . . .
P1 P 0.64880(15) -0.00557(11) 0.25417(8) 0.0256(2) Uani 1 1 d . . .
C1 C 0.3200(5) 0.3706(4) 0.2412(3) 0.0223(9) Uani 1 1 d . . .
N1 N 0.1786(4) 0.3533(3) 0.2911(2) 0.0232(8) Uani 1 1 d . . .
N2 N 0.1985(5) 0.2439(3) 0.3513(2) 0.0263(8) Uani 1 1 d . . .
N3 N 0.3767(4) 0.4440(3) 0.2802(2) 0.0220(8) Uani 1 1 d . . .
N4 N 0.2786(5) 0.5081(4) 0.3362(3) 0.0280(9) Uani 1 1 d . . .
N5 N 0.2742(5) 0.4469(3) 0.1552(2) 0.0243(8) Uani 1 1 d . . .
N6 N 0.3014(5) 0.5567(4) 0.1231(3) 0.0318(9) Uani 1 1 d . . .
C10 C -0.0304(6) 0.5592(5) 0.2423(4) 0.0366(12) Uani 1 1 d . . .
H10A H 0.0395 0.6063 0.2425 0.055 Uiso 1 1 calc R . .
H10B H -0.1366 0.6014 0.2642 0.055 Uiso 1 1 calc R . .
H10C H -0.0332 0.5537 0.1843 0.055 Uiso 1 1 calc R . .
C11 C 0.0292(6) 0.4315(4) 0.2974(3) 0.0271(10) Uani 1 1 d . . .
C12 C -0.0490(6) 0.3702(5) 0.3627(3) 0.0334(11) Uani 1 1 d . . .
H12A H -0.1565 0.3997 0.3824 0.040 Uiso 1 1 calc R . .
C13 C 0.0607(6) 0.2553(5) 0.3952(3) 0.0304(10) Uani 1 1 d . . .
C14 C 0.0384(8) 0.1511(5) 0.4667(4) 0.0504(16) Uani 1 1 d . . .
H14A H 0.1120 0.0721 0.4567 0.076 Uiso 1 1 calc R . .
H14B H -0.0696 0.1498 0.4701 0.076 Uiso 1 1 calc R . .
H14C H 0.0581 0.1631 0.5201 0.076 Uiso 1 1 calc R . .
C20 C 0.6477(6) 0.4132(5) 0.2047(4) 0.0376(12) Uani 1 1 d . . .
H20A H 0.6780 0.3223 0.2183 0.056 Uiso 1 1 calc R . .
H20B H 0.7387 0.4382 0.2070 0.056 Uiso 1 1 calc R . .
H20C H 0.6104 0.4470 0.1477 0.056 Uiso 1 1 calc R . .
C21 C 0.5198(6) 0.4619(4) 0.2675(3) 0.0271(10) Uani 1 1 d . . .
C22 C 0.5142(6) 0.5361(4) 0.3202(3) 0.0315(11) Uani 1 1 d . . .
H22A H 0.5964 0.5638 0.3274 0.038 Uiso 1 1 calc R . .
C23 C 0.3640(6) 0.5621(5) 0.3607(3) 0.0313(11) Uani 1 1 d . . .
C24 C 0.2938(8) 0.6382(6) 0.4245(4) 0.0512(16) Uani 1 1 d . . .
H24A H 0.1840 0.6411 0.4398 0.077 Uiso 1 1 calc R . .
H24B H 0.2985 0.7227 0.4004 0.077 Uiso 1 1 calc R . .
H24C H 0.3528 0.6009 0.4752 0.077 Uiso 1 1 calc R . .
C30 C 0.1584(7) 0.3028(5) 0.1197(3) 0.0371(12) Uani 1 1 d . . .
H30A H 0.2446 0.2294 0.1434 0.056 Uiso 1 1 calc R . .
H30B H 0.1306 0.2928 0.0676 0.056 Uiso 1 1 calc R . .
H30C H 0.0668 0.3122 0.1611 0.056 Uiso 1 1 calc R . .
C31 C 0.2088(6) 0.4149(5) 0.1002(3) 0.0293(10) Uani 1 1 d . . .
C32 C 0.1926(7) 0.5104(5) 0.0284(3) 0.0384(12) Uani 1 1 d . . .
H32A H 0.1497 0.5172 -0.0223 0.046 Uiso 1 1 calc R . .
C33 C 0.2522(7) 0.5952(5) 0.0454(3) 0.0402(13) Uani 1 1 d . . .
C34 C 0.2630(11) 0.7165(6) -0.0106(4) 0.067(2) Uani 1 1 d . . .
H34A H 0.2545 0.7737 0.0245 0.101 Uiso 1 1 calc R . .
H34B H 0.1774 0.7525 -0.0485 0.101 Uiso 1 1 calc R . .
H34C H 0.3642 0.7023 -0.0444 0.101 Uiso 1 1 calc R . .
C100 C 0.6137(6) -0.1025(4) 0.3568(3) 0.0282(10) Uani 1 1 d . . .
C101 C 0.4735(7) -0.0610(5) 0.4051(3) 0.0345(11) Uani 1 1 d . . .
H10D H 0.3974 0.0166 0.3842 0.041 Uiso 1 1 calc R . .
C102 C 0.4464(8) -0.1344(5) 0.4840(4) 0.0429(13) Uani 1 1 d . . .
H10E H 0.3510 -0.1067 0.5171 0.051 Uiso 1 1 calc R . .
C103 C 0.5542(8) -0.2454(6) 0.5146(4) 0.0439(14) Uani 1 1 d . . .
H10F H 0.5338 -0.2944 0.5689 0.053 Uiso 1 1 calc R . .
C104 C 0.6918(8) -0.2870(5) 0.4678(4) 0.0477(15) Uani 1 1 d . . .
H10G H 0.7665 -0.3651 0.4895 0.057 Uiso 1 1 calc R . .
C105 C 0.7222(7) -0.2163(5) 0.3897(4) 0.0416(13) Uani 1 1 d . . .
H10H H 0.8186 -0.2454 0.3577 0.050 Uiso 1 1 calc R . .
C200 C 0.6336(6) -0.0830(4) 0.1759(3) 0.0276(10) Uani 1 1 d . . .
C201 C 0.5734(6) -0.1808(4) 0.1971(3) 0.0313(11) Uani 1 1 d . . .
H20D H 0.5409 -0.2109 0.2546 0.038 Uiso 1 1 calc R . .
C202 C 0.5601(6) -0.2355(5) 0.1350(4) 0.0349(11) Uani 1 1 d . . .
H20E H 0.5163 -0.3014 0.1498 0.042 Uiso 1 1 calc R . .
C203 C 0.6103(7) -0.1941(5) 0.0524(4) 0.0447(14) Uani 1 1 d . . .
H20F H 0.6027 -0.2323 0.0100 0.054 Uiso 1 1 calc R . .
C204 C 0.6721(9) -0.0966(6) 0.0305(4) 0.0521(16) Uani 1 1 d . . .
H20G H 0.7072 -0.0684 -0.0268 0.063 Uiso 1 1 calc R . .
C205 C 0.6825(8) -0.0406(5) 0.0919(4) 0.0426(14) Uani 1 1 d . . .
H20H H 0.7232 0.0270 0.0767 0.051 Uiso 1 1 calc R . .
C300 C 0.8558(6) -0.0213(4) 0.2457(3) 0.0286(10) Uani 1 1 d . . .
C301 C 0.9011(7) 0.0597(5) 0.2769(4) 0.0377(12) Uani 1 1 d . . .
H30D H 0.8233 0.1225 0.3003 0.045 Uiso 1 1 calc R . .
C302 C 1.0552(8) 0.0493(6) 0.2739(5) 0.0523(16) Uani 1 1 d . . .
H30E H 1.0843 0.1047 0.2955 0.063 Uiso 1 1 calc R . .
C304 C 1.1273(7) -0.1216(6) 0.2094(5) 0.0581(18) Uani 1 1 d . . .
H30F H 1.2060 -0.1848 0.1867 0.070 Uiso 1 1 calc R . .
C305 C 0.9715(7) -0.1111(5) 0.2118(4) 0.0438(14) Uani 1 1 d . . .
H30G H 0.9432 -0.1664 0.1897 0.053 Uiso 1 1 calc R . .
C303 C 1.1693(7) -0.0406(7) 0.2399(5) 0.0586(18) Uani 1 1 d . . .
H30H H 1.2768 -0.0468 0.2375 0.070 Uiso 1 1 calc R . .

loop_
_atom_site_aniso_label
_atom_site_aniso_U_11
_atom_site_aniso_U_22
_atom_site_aniso_U_33
_atom_site_aniso_U_23
_atom_site_aniso_U_13
_atom_site_aniso_U_12
Au1 0.02552(10) 0.01714(9) 0.02652(10) -0.00443(6) 0.00051(7) -0.00631(7)
P1 0.0274(6) 0.0190(5) 0.0306(6) -0.0059(5) -0.0025(5) -0.0073(5)
C1 0.029(2) 0.019(2) 0.020(2) -0.0039(16) 0.0013(17) -0.0111(18)
N1 0.027(2) 0.0193(17) 0.0246(19) -0.0030(15) 0.0019(16) -0.0123(15)
N2 0.030(2) 0.0207(18) 0.027(2) -0.0021(15) 0.0005(16) -0.0119(16)
N3 0.0229(19) 0.0215(18) 0.0228(19) -0.0054(15) -0.0003(15) -0.0091(15)
N4 0.032(2) 0.025(2) 0.029(2) -0.0113(17) 0.0006(17) -0.0092(17)
N5 0.029(2) 0.0224(18) 0.0219(19) -0.0029(15) -0.0033(16) -0.0096(16)
N6 0.046(3) 0.023(2) 0.027(2) 0.0014(16) -0.0056(19) -0.0163(18)
C10 0.028(3) 0.024(2) 0.047(3) -0.003(2) 0.000(2) 0.000(2)
C11 0.026(2) 0.023(2) 0.032(3) -0.0080(19) 0.0025(19) -0.0089(18)
C12 0.024(2) 0.038(3) 0.037(3) -0.009(2) 0.003(2) -0.010(2)
C13 0.030(3) 0.031(2) 0.032(3) -0.007(2) 0.006(2) -0.016(2)
C14 0.054(4) 0.037(3) 0.050(4) 0.002(3) 0.017(3) -0.022(3)
C20 0.031(3) 0.035(3) 0.050(3) -0.015(2) 0.015(2) -0.019(2)
C21 0.029(2) 0.0121(19) 0.034(3) -0.0002(18) -0.004(2) -0.0016(17)
C22 0.039(3) 0.029(2) 0.033(3) -0.005(2) -0.007(2) -0.018(2)
C23 0.044(3) 0.029(2) 0.025(2) -0.010(2) -0.002(2) -0.015(2)
C24 0.063(4) 0.059(4) 0.047(4) -0.031(3) 0.002(3) -0.027(3)
C30 0.048(3) 0.039(3) 0.033(3) -0.010(2) -0.005(2) -0.023(3)
C31 0.033(3) 0.030(2) 0.028(2) -0.0052(19) -0.003(2) -0.014(2)
C32 0.055(4) 0.038(3) 0.027(3) -0.004(2) -0.008(2) -0.021(3)
C33 0.058(4) 0.034(3) 0.030(3) 0.004(2) -0.010(3) -0.023(3)
C34 0.118(7) 0.051(4) 0.044(4) 0.016(3) -0.032(4) -0.051(4)
C100 0.036(3) 0.023(2) 0.027(2) -0.0031(19) -0.007(2) -0.011(2)
C101 0.042(3) 0.030(3) 0.032(3) -0.002(2) -0.005(2) -0.016(2)
C102 0.050(3) 0.044(3) 0.032(3) -0.001(2) 0.000(3) -0.021(3)
C103 0.063(4) 0.043(3) 0.030(3) 0.005(2) -0.012(3) -0.028(3)
C104 0.063(4) 0.029(3) 0.045(3) 0.008(2) -0.023(3) -0.012(3)
C105 0.040(3) 0.032(3) 0.046(3) -0.002(2) -0.009(3) -0.006(2)
C200 0.030(2) 0.017(2) 0.034(3) -0.0095(19) -0.003(2) -0.0034(18)
C201 0.030(3) 0.027(2) 0.037(3) -0.010(2) 0.003(2) -0.010(2)
C202 0.038(3) 0.028(3) 0.044(3) -0.012(2) -0.003(2) -0.014(2)
C203 0.055(4) 0.040(3) 0.046(3) -0.018(3) -0.006(3) -0.018(3)
C204 0.081(5) 0.054(4) 0.033(3) -0.009(3) 0.002(3) -0.039(4)
C205 0.060(4) 0.036(3) 0.041(3) -0.006(2) -0.002(3) -0.031(3)
C300 0.028(2) 0.021(2) 0.036(3) -0.0038(19) -0.006(2) -0.0079(18)
C301 0.040(3) 0.032(3) 0.045(3) -0.012(2) -0.001(2) -0.015(2)
C302 0.051(4) 0.051(4) 0.065(4) -0.013(3) -0.006(3) -0.028(3)
C304 0.031(3) 0.056(4) 0.085(5) -0.025(4) 0.004(3) -0.007(3)
C305 0.035(3) 0.032(3) 0.065(4) -0.019(3) -0.003(3) -0.006(2)
C303 0.030(3) 0.066(4) 0.083(5) -0.014(4) -0.006(3) -0.022(3)

loop_
_atom_type_symbol
_atom_type_description
_atom_type_scat_dispersion_real
_atom_type_scat_dispersion_imag
_atom_type_scat_source
C C 0.0033 0.0016 'International Tables Vol C Tables 4.2.6.8 and 6.1.1.4'
H H 0.0000 0.0000 'International Tables Vol C Tables 4.2.6.8 and 6.1.1.4'
N N 0.0061 0.0033 'International Tables Vol C Tables 4.2.6.8 and 6.1.1.4'
P P 0.1023 0.0942 'International Tables Vol C Tables 4.2.6.8 and 6.1.1.4'
Au Au -2.0133 8.8022 'International Tables Vol C Tables 4.2.6.8 and 6.1.1.4'

loop_
_geom_angle_atom_site_label_1
_geom_angle_atom_site_label_2
_geom_angle_atom_site_label_3
_geom_angle
_geom_angle_site_symmetry_1
_geom_angle_site_symmetry_3
_geom_angle_publ_flag
C1 Au1 P1 175.66(12) . . ?
C100 P1 C300 105.2(2) . . ?
C100 P1 C200 106.1(2) . . ?
C300 P1 C200 104.0(2) . . ?
C100 P1 Au1 110.37(16) . . ?
C300 P1 Au1 115.02(15) . . ?
C200 P1 Au1 115.24(16) . . ?
N1 C1 N3 107.6(3) . . ?
N1 C1 N5 107.6(4) . . ?
N3 C1 N5 107.2(3) . . ?
N1 C1 Au1 106.9(3) . . ?
N3 C1 Au1 112.7(3) . . ?
N5 C1 Au1 114.5(3) . . ?
C11 N1 N2 111.3(4) . . ?
C11 N1 C1 132.1(4) . . ?
N2 N1 C1 116.1(4) . . ?
C13 N2 N1 105.4(4) . . ?
C21 N3 N4 111.4(4) . . ?
C21 N3 C1 129.0(4) . . ?
N4 N3 C1 119.7(4) . . ?
C23 N4 N3 105.1(4) . . ?
N6 N5 C31 112.9(4) . . ?
N6 N5 C1 121.3(4) . . ?
C31 N5 C1 125.7(4) . . ?
C33 N6 N5 104.8(4) . . ?
C11 C10 H10A 109.5 . . ?
C11 C10 H10B 109.5 . . ?
H10A C10 H10B 109.5 . . ?
C11 C10 H10C 109.5 . . ?
H10A C10 H10C 109.5 . . ?
H10B C10 H10C 109.5 . . ?
N1 C11 C12 106.3(4) . . ?
N1 C11 C10 124.8(4) . . ?
C12 C11 C10 128.8(5) . . ?
C11 C12 C13 106.3(4) . . ?
C11 C12 H12A 126.8 . . ?
C13 C12 H12A 126.8 . . ?
N2 C13 C12 110.7(4) . . ?
N2 C13 C14 120.2(5) . . ?
C12 C13 C14 129.1(5) . . ?
C13 C14 H14A 109.5 . . ?
C13 C14 H14B 109.5 . . ?
H14A C14 H14B 109.5 . . ?
C13 C14 H14C 109.5 . . ?
H14A C14 H14C 109.5 . . ?
H14B C14 H14C 109.5 . . ?
C21 C20 H20A 109.5 . . ?
C21 C20 H20B 109.5 . . ?
H20A C20 H20B 109.5 . . ?
C21 C20 H20C 109.5 . . ?
H20A C20 H20C 109.5 . . ?
H20B C20 H20C 109.5 . . ?
N3 C21 C22 106.0(4) . . ?
N3 C21 C20 124.3(4) . . ?
C22 C21 C20 129.6(5) . . ?
C21 C22 C23 106.0(4) . . ?
C21 C22 H22A 127.0 . . ?
C23 C22 H22A 127.0 . . ?
N4 C23 C22 111.4(4) . . ?
N4 C23 C24 119.6(5) . . ?
C22 C23 C24 129.0(5) . . ?
C23 C24 H24A 109.5 . . ?
C23 C24 H24B 109.5 . . ?
H24A C24 H24B 109.5 . . ?
C23 C24 H24C 109.5 . . ?
H24A C24 H24C 109.5 . . ?
H24B C24 H24C 109.5 . . ?
C31 C30 H30A 109.5 . . ?
C31 C30 H30B 109.5 . . ?
H30A C30 H30B 109.5 . . ?
C31 C30 H30C 109.5 . . ?
H30A C30 H30C 109.5 . . ?
H30B C30 H30C 109.5 . . ?
N5 C31 C32 105.4(4) . . ?
N5 C31 C30 124.8(4) . . ?
C32 C31 C30 129.7(5) . . ?
C31 C32 C33 106.0(5) . . ?
C31 C32 H32A 127.0 . . ?
C33 C32 H32A 127.0 . . ?
N6 C33 C32 111.0(5) . . ?
N6 C33 C34 120.3(5) . . ?
C32 C33 C34 128.7(5) . . ?
C33 C34 H34A 109.5 . . ?
C33 C34 H34B 109.5 . . ?
H34A C34 H34B 109.5 . . ?
C33 C34 H34C 109.5 . . ?
H34A C34 H34C 109.5 . . ?
H34B C34 H34C 109.5 . . ?
C105 C100 C101 118.7(5) . . ?
C105 C100 P1 122.4(4) . . ?
C101 C100 P1 118.9(4) . . ?
C102 C101 C100 119.2(5) . . ?
C102 C101 H10D 120.4 . . ?
C100 C101 H10D 120.4 . . ?
C103 C102 C101 120.9(6) . . ?
C103 C102 H10E 119.5 . . ?
C101 C102 H10E 119.5 . . ?
C102 C103 C104 120.5(5) . . ?
C102 C103 H10F 119.8 . . ?
C104 C103 H10F 119.8 . . ?
C103 C104 C105 120.0(5) . . ?
C103 C104 H10G 120.0 . . ?
C105 C104 H10G 120.0 . . ?
C104 C105 C100 120.8(6) . . ?
C104 C105 H10H 119.6 . . ?
C100 C105 H10H 119.6 . . ?
C201 C200 C205 119.3(5) . . ?
C201 C200 P1 122.3(4) . . ?
C205 C200 P1 118.4(4) . . ?
C200 C201 C202 120.5(5) . . ?
C200 C201 H20D 119.7 . . ?
C202 C201 H20D 119.7 . . ?
C203 C202 C201 119.8(5) . . ?
C203 C202 H20E 120.1 . . ?
C201 C202 H20E 120.1 . . ?
C202 C203 C204 120.1(5) . . ?
C202 C203 H20F 119.9 . . ?
C204 C203 H20F 119.9 . . ?
C205 C204 C203 120.0(6) . . ?
C205 C204 H20G 120.0 . . ?
C203 C204 H20G 120.0 . . ?
C204 C205 C200 120.1(5) . . ?
C204 C205 H20H 119.9 . . ?
C200 C205 H20H 119.9 . . ?
C305 C300 C301 118.3(5) . . ?
C305 C300 P1 123.2(4) . . ?
C301 C300 P1 118.5(4) . . ?
C302 C301 C300 120.6(5) . . ?
C302 C301 H30D 119.7 . . ?
C300 C301 H30D 119.7 . . ?
C301 C302 C303 120.5(6) . . ?
C301 C302 H30E 119.7 . . ?
C303 C302 H30E 119.7 . . ?
C305 C304 C303 119.9(6) . . ?
C305 C304 H30F 120.0 . . ?
C303 C304 H30F 120.0 . . ?
C304 C305 C300 120.9(6) . . ?
C304 C305 H30G 119.6 . . ?
C300 C305 H30G 119.6 . . ?
C302 C303 C304 119.8(6) . . ?
C302 C303 H30H 120.1 . . ?
C304 C303 H30H 120.1 . . ?

loop_
_geom_bond_atom_site_label_1
_geom_bond_atom_site_label_2
_geom_bond_distance
_geom_bond_site_symmetry_2
_geom_bond_publ_flag
Au1 C1 2.111(4) . ?
Au1 P1 2.2740(12) . ?
P1 C100 1.808(5) . ?
P1 C300 1.812(5) . ?
P1 C200 1.818(5) . ?
C1 N1 1.453(6) . ?
C1 N3 1.466(6) . ?
C1 N5 1.490(6) . ?
N1 C11 1.359(6) . ?
N1 N2 1.369(5) . ?
N2 C13 1.321(6) . ?
N3 C21 1.364(6) . ?
N3 N4 1.364(5) . ?
N4 C23 1.326(6) . ?
N5 N6 1.351(5) . ?
N5 C31 1.356(6) . ?
N6 C33 1.328(7) . ?
C10 C11 1.493(7) . ?
C10 H10A 0.9800 . ?
C10 H10B 0.9800 . ?
C10 H10C 0.9800 . ?
C11 C12 1.365(7) . ?
C12 C13 1.400(7) . ?
C12 H12A 0.9500 . ?
C13 C14 1.496(7) . ?
C14 H14A 0.9800 . ?
C14 H14B 0.9800 . ?
C14 H14C 0.9800 . ?
C20 C21 1.488(7) . ?
C20 H20A 0.9800 . ?
C20 H20B 0.9800 . ?
C20 H20C 0.9800 . ?
C21 C22 1.376(7) . ?
C22 C23 1.387(7) . ?
C22 H22A 0.9500 . ?
C23 C24 1.489(7) . ?
C24 H24A 0.9800 . ?
C24 H24B 0.9800 . ?
C24 H24C 0.9800 . ?
C30 C31 1.484(7) . ?
C30 H30A 0.9800 . ?
C30 H30B 0.9800 . ?
C30 H30C 0.9800 . ?
C31 C32 1.377(7) . ?
C32 C33 1.399(7) . ?
C32 H32A 0.9500 . ?
C33 C34 1.501(8) . ?
C34 H34A 0.9800 . ?
C34 H34B 0.9800 . ?
C34 H34C 0.9800 . ?
C100 C105 1.389(7) . ?
C100 C101 1.395(7) . ?
C101 C102 1.385(7) . ?
C101 H10D 0.9500 . ?
C102 C103 1.356(8) . ?
C102 H10E 0.9500 . ?
C103 C104 1.365(9) . ?
C103 H10F 0.9500 . ?
C104 C105 1.370(8) . ?
C104 H10G 0.9500 . ?
C105 H10H 0.9500 . ?
C200 C201 1.381(7) . ?
C200 C205 1.388(7) . ?
C201 C202 1.390(7) . ?
C201 H20D 0.9500 . ?
C202 C203 1.370(8) . ?
C202 H20E 0.9500 . ?
C203 C204 1.388(8) . ?
C203 H20F 0.9500 . ?
C204 C205 1.382(8) . ?
C204 H20G 0.9500 . ?
C205 H20H 0.9500 . ?
C300 C305 1.379(7) . ?
C300 C301 1.400(7) . ?
C301 C302 1.358(8) . ?
C301 H30D 0.9500 . ?
C302 C303 1.374(10) . ?
C302 H30E 0.9500 . ?
C304 C305 1.373(8) . ?
C304 C303 1.376(9) . ?
C304 H30F 0.9500 . ?
C305 H30G 0.9500 . ?
C303 H30H 0.9500 . ?

loop_
_geom_torsion_atom_site_label_1
_geom_torsion_atom_site_label_2
_geom_torsion_atom_site_label_3
_geom_torsion_atom_site_label_4
_geom_torsion
_geom_torsion_site_symmetry_1
_geom_torsion_site_symmetry_2
_geom_torsion_site_symmetry_3
_geom_torsion_site_symmetry_4
_geom_torsion_publ_flag
N3 C1 N1 C11 74.4(6) . . . . ?
N5 C1 N1 C11 -40.9(6) . . . . ?
Au1 C1 N1 C11 -164.3(4) . . . . ?
N3 C1 N1 N2 -96.3(4) . . . . ?
N5 C1 N1 N2 148.4(4) . . . . ?
Au1 C1 N1 N2 25.0(4) . . . . ?
C11 N1 N2 C13 -0.3(5) . . . . ?
C1 N1 N2 C13 172.3(4) . . . . ?
N1 C1 N3 C21 165.0(4) . . . . ?
N5 C1 N3 C21 -79.6(5) . . . . ?
Au1 C1 N3 C21 47.3(5) . . . . ?
N1 C1 N3 N4 -16.6(5) . . . . ?
N5 C1 N3 N4 98.9(4) . . . . ?
Au1 C1 N3 N4 -134.3(3) . . . . ?
C21 N3 N4 C23 -2.3(5) . . . . ?
C1 N3 N4 C23 179.0(4) . . . . ?
N1 C1 N5 N6 121.6(4) . . . . ?
N3 C1 N5 N6 6.0(5) . . . . ?
Au1 C1 N5 N6 -119.7(4) . . . . ?
N1 C1 N5 C31 -61.1(5) . . . . ?
N3 C1 N5 C31 -176.6(4) . . . . ?
Au1 C1 N5 C31 57.6(5) . . . . ?
C31 N5 N6 C33 -0.1(6) . . . . ?
C1 N5 N6 C33 177.5(4) . . . . ?
N2 N1 C11 C12 -0.6(5) . . . . ?
C1 N1 C11 C12 -171.6(5) . . . . ?
N2 N1 C11 C10 178.7(5) . . . . ?
C1 N1 C11 C10 7.7(8) . . . . ?
N1 C11 C12 C13 1.2(6) . . . . ?
C10 C11 C12 C13 -178.0(5) . . . . ?
N1 N2 C13 C12 1.1(6) . . . . ?
N1 N2 C13 C14 179.3(5) . . . . ?
C11 C12 C13 N2 -1.5(6) . . . . ?
C11 C12 C13 C14 -179.5(6) . . . . ?
N4 N3 C21 C22 2.5(5) . . . . ?
C1 N3 C21 C22 -178.9(4) . . . . ?
N4 N3 C21 C20 -174.7(4) . . . . ?
C1 N3 C21 C20 3.9(7) . . . . ?
N3 C21 C22 C23 -1.7(5) . . . . ?
C20 C21 C22 C23 175.3(5) . . . . ?
N3 N4 C23 C22 1.2(5) . . . . ?
N3 N4 C23 C24 -178.5(5) . . . . ?
C21 C22 C23 N4 0.3(6) . . . . ?
C21 C22 C23 C24 179.9(6) . . . . ?
N6 N5 C31 C32 -0.2(6) . . . . ?
C1 N5 C31 C32 -177.7(4) . . . . ?
N6 N5 C31 C30 -176.6(5) . . . . ?
C1 N5 C31 C30 5.8(8) . . . . ?
N5 C31 C32 C33 0.4(6) . . . . ?
C30 C31 C32 C33 176.6(6) . . . . ?
N5 N6 C33 C32 0.4(6) . . . . ?
N5 N6 C33 C34 179.7(6) . . . . ?
C31 C32 C33 N6 -0.5(7) . . . . ?
C31 C32 C33 C34 -179.8(7) . . . . ?
C300 P1 C100 C105 -38.0(5) . . . . ?
C200 P1 C100 C105 71.8(5) . . . . ?
Au1 P1 C100 C105 -162.7(4) . . . . ?
C300 P1 C100 C101 141.2(4) . . . . ?
C200 P1 C100 C101 -108.9(4) . . . . ?
Au1 P1 C100 C101 16.6(4) . . . . ?
C105 C100 C101 C102 -0.3(8) . . . . ?
P1 C100 C101 C102 -179.6(4) . . . . ?
C100 C101 C102 C103 0.1(9) . . . . ?
C101 C102 C103 C104 -0.2(9) . . . . ?
C102 C103 C104 C105 0.4(9) . . . . ?
C103 C104 C105 C100 -0.6(9) . . . . ?
C101 C100 C105 C104 0.5(8) . . . . ?
P1 C100 C105 C104 179.8(5) . . . . ?
C100 P1 C200 C201 12.1(5) . . . . ?
C300 P1 C200 C201 122.8(4) . . . . ?
Au1 P1 C200 C201 -110.4(4) . . . . ?
C100 P1 C200 C205 -168.8(4) . . . . ?
C300 P1 C200 C205 -58.1(5) . . . . ?
Au1 P1 C200 C205 68.7(5) . . . . ?
C205 C200 C201 C202 -0.7(8) . . . . ?
P1 C200 C201 C202 178.4(4) . . . . ?
C200 C201 C202 C203 1.5(8) . . . . ?
C201 C202 C203 C204 -1.0(9) . . . . ?
C202 C203 C204 C205 -0.3(10) . . . . ?
C203 C204 C205 C200 1.0(10) . . . . ?
C201 C200 C205 C204 -0.5(9) . . . . ?
P1 C200 C205 C204 -179.7(5) . . . . ?
C100 P1 C300 C305 89.9(5) . . . . ?
C200 P1 C300 C305 -21.4(5) . . . . ?
Au1 P1 C300 C305 -148.4(4) . . . . ?
C100 P1 C300 C301 -88.5(4) . . . . ?
C200 P1 C300 C301 160.2(4) . . . . ?
Au1 P1 C300 C301 33.2(5) . . . . ?
C305 C300 C301 C302 -0.2(8) . . . . ?
P1 C300 C301 C302 178.3(5) . . . . ?
C300 C301 C302 C303 0.2(10) . . . . ?
C303 C304 C305 C300 -1.1(11) . . . . ?
C301 C300 C305 C304 0.6(9) . . . . ?
P1 C300 C305 C304 -177.8(5) . . . . ?
C301 C302 C303 C304 -0.7(11) . . . . ?
C305 C304 C303 C302 1.1(12) . . . . ?
